data_1570967
loop_
_publ_author_name
'Faubert, Liam'
'Arman, Hadi D.'
'Adrian, Rafael A.'

_publ_section_title
;
 Aquabis(2,2&#x2032;-bipyridine-\k2
 N,N&#x2032;)(isonicotinamide-\kN)ruthenium(II)
 bis(trifluoromethanesulfonate)
;
_journal_coeditor_code BT4147
_journal_issue 2
_journal_name_full IUCrData
_journal_paper_doi 10.1107/S2414314624001147
_journal_volume 9
_journal_year 2024
_chemical_formula_iupac '[Ru (C10 H8 N2)2 (C6 H6 N2 O) (H2 O)] (C F3 O3 S)2'
_chemical_formula_moiety 'C26 H24 N6 O2 Ru, 2(C F3 O3 S)'
_chemical_formula_sum 'C28 H24 F6 N6 O8 Ru S2'
_chemical_formula_weight 851.72
_chemical_name_common 'Aquabis(2,2'-bipyridine-\k^2^<i>N</i>,<i>N</i>')(isonicotinamide-\kN)ruthenium(II) bistriflate'
_chemical_name_systematic
'Aquabis(2,2'-bipyridine-\k^2^<i>N</i>,<i>N</i>')(isonicotinamide-\k<i>N</i>)ruthenium(II) bis(trifluoromethanesulfonate)'
_space_group_crystal_system monoclinic
_space_group_IT_number 14
_space_group_name_Hall '-P 2ybc'
_space_group_name_H-M_alt 'P 1 21/c 1'
_atom_sites_solution_hydrogens mixed
_atom_sites_solution_primary dual
_audit_creation_method
;
Olex2 1.5
(compiled 2023.08.24 svn.re1ec1418 for OlexSys, GUI svn.r6817)
;
_cell_angle_alpha 90
_cell_angle_beta 97.2020(10)
_cell_angle_gamma 90
_cell_formula_units_Z 4
_cell_length_a 9.78780(10)
_cell_length_b 26.2103(3)
_cell_length_c 12.64430(10)
_cell_measurement_reflns_used 24511
_cell_measurement_temperature 100.00(10)
_cell_measurement_theta_max 75.8350
_cell_measurement_theta_min 3.3650
_cell_volume 3218.19(6)
_computing_cell_refinement
;
CrysAlisPro 1.171.42.100a (Rigaku OD, 2023)
;
_computing_data_collection
;
CrysAlisPro 1.171.42.100a (Rigaku OD, 2023)
;
_computing_data_reduction
;
CrysAlisPro 1.171.42.100a (Rigaku OD, 2023)
;
_computing_molecular_graphics
;
Olex2 1.5 (Dolomanov <i>et al.</i>,  2009)
;
_computing_publication_material
;
Olex2 1.5 (Dolomanov <i>et al.</i>,  2009)
;
_computing_structure_refinement
;
<i>SHELXL2018/3</i> (Sheldrick, 2015b)
;
_computing_structure_solution
;
<i>SHELXT2018/2</i> (Sheldrick, 2015a)
;
_diffrn_ambient_temperature 100.00(10)
_diffrn_detector 'Hybrid Pixel Array Detector'
_diffrn_detector_area_resol_mean 10.0000
_diffrn_measured_fraction_theta_full 0.996
_diffrn_measured_fraction_theta_max 0.996
_diffrn_measurement_device 'four-circle diffractometer'
_diffrn_measurement_device_type 'XtaLAB Synergy, Dualflex, HyPix'
_diffrn_measurement_method '\w scans'
_diffrn_radiation_monochromator mirror
_diffrn_radiation_probe x-ray
_diffrn_radiation_type 'Cu K\a'
_diffrn_radiation_wavelength 1.54184
_diffrn_reflns_av_R_equivalents 0.0722
_diffrn_reflns_av_unetI/netI 0.0362
_diffrn_reflns_limit_h_max 10
_diffrn_reflns_limit_h_min -11
_diffrn_reflns_limit_k_max 31
_diffrn_reflns_limit_k_min -26
_diffrn_reflns_limit_l_max 15
_diffrn_reflns_limit_l_min -15
_diffrn_reflns_number 35289
_diffrn_reflns_theta_full 67.494
_diffrn_reflns_theta_max 67.494
_diffrn_reflns_theta_min 3.907
_diffrn_source 'micro-focus sealed X-ray tube'
_exptl_absorpt_coefficient_mu 6.020
_exptl_absorpt_correction_T_max 0.513
_exptl_absorpt_correction_T_min 0.099
_exptl_absorpt_correction_type gaussian
_exptl_absorpt_process_details
;
(CrysAlisPro; Rigaku OD, 2023)
;
_exptl_crystal_colour 'clear dark red'
_exptl_crystal_density_diffrn 1.758
_exptl_crystal_description plate
_exptl_crystal_F_000 1712
_exptl_crystal_size_max 0.107
_exptl_crystal_size_mid 0.063
_exptl_crystal_size_min 0.036
_refine_diff_density_max 1.339
_refine_diff_density_min -1.093
_refine_ls_extinction_method none
_refine_ls_goodness_of_fit_ref 1.056
_refine_ls_hydrogen_treatment constr
_refine_ls_matrix_type full
_refine_ls_number_parameters 496
_refine_ls_number_reflns 5777
_refine_ls_number_restraints 25
_refine_ls_restrained_S_all 1.054
_refine_ls_R_factor_all 0.0729
_refine_ls_R_factor_gt 0.0712
_refine_ls_shift/su_max 0.000
_refine_ls_shift/su_mean 0.000
_refine_ls_structure_factor_coef Fsqd
_refine_ls_weighting_details 'w=1/[\s^2^(Fo^2^)+(0.0100P)^2^+35.0000P] where P=(Fo^2^+2Fc^2^)/3'
_refine_ls_weighting_scheme calc
_refine_ls_wR_factor_gt 0.1574
_refine_ls_wR_factor_ref 0.1585
_reflns_number_gt 5536
_reflns_number_total 5777
_reflns_threshold_expression 'I > 2\s(I)'
_cod_data_source_file bt4147.cif
_cod_data_source_block I
_cod_database_code 1570967
_shelx_space_group_comment
;
The symmetry employed for this shelxl refinement is uniquely defined
by the following loop, which should always be used as a source of
symmetry information in preference to the above space-group names.
They are only intended as comments.
;

loop_
_space_group_symop_operation_xyz
'x, y, z'
'-x, y+1/2, -z+1/2'
'-x, -y, -z'
'x, -y-1/2, z-1/2'

loop_
_atom_site_type_symbol
_atom_site_label
_atom_site_fract_x
_atom_site_fract_y
_atom_site_fract_z
_atom_site_U_iso_or_equiv
_atom_site_adp_type
_atom_site_calc_flag
_atom_site_occupancy
_atom_site_disorder_assembly
_atom_site_disorder_group
Ru Ru1 0.61055(5) 0.14183(2) 0.26873(4) 0.03384(16) Uani d 1 . .
O O1 0.5987(5) -0.10366(18) 0.4895(4) 0.0429(11) Uani d 1 . .
O O2 0.4138(5) 0.1473(2) 0.3258(4) 0.0426(11) Uani d 1 . .
H H2A 0.415425 0.132447 0.389072 0.064 Uiso d 1 . .
H H2B 0.394335 0.179657 0.338452 0.064 Uiso d 1 . .
N N1 0.5897(6) 0.2176(2) 0.2310(4) 0.0372(13) Uani d 1 . .
N N2 0.7066(6) 0.1756(2) 0.4063(4) 0.0351(12) Uani d 1 . .
N N3 0.7814(6) 0.1366(2) 0.1933(5) 0.0367(12) Uani d 1 . .
N N4 0.5283(6) 0.1109(2) 0.1259(5) 0.0395(13) Uani d 1 . .
N N5 0.6388(6) 0.0670(2) 0.3238(4) 0.0342(12) Uani d 1 . .
N N6 0.8211(7) -0.1061(2) 0.4606(5) 0.0465(15) Uani d 1 . .
H H6A 0.834866 -0.136811 0.487829 0.056 Uiso d 1 . .
H H6B 0.889046 -0.089571 0.436429 0.056 Uiso d 1 . .
C C1 0.5144(8) 0.2376(3) 0.1440(6) 0.0437(17) Uani d 1 . .
H H1 0.468971 0.215078 0.092085 0.052 Uiso calc 1 . .
C C2 0.5013(8) 0.2896(3) 0.1277(7) 0.053(2) Uani d 1 . .
H H2 0.446150 0.302307 0.066209 0.063 Uiso calc 1 . .
C C3 0.5683(8) 0.3228(3) 0.2009(7) 0.053(2) Uani d 1 . .
H H3 0.561552 0.358626 0.189826 0.064 Uiso calc 1 . .
C C4 0.6444(8) 0.3036(3) 0.2896(6) 0.0463(18) Uani d 1 . .
H H4 0.691237 0.325956 0.341113 0.056 Uiso calc 1 . .
C C5 0.6532(7) 0.2510(3) 0.3044(6) 0.0391(15) Uani d 1 . .
C C6 0.7253(7) 0.2268(3) 0.3995(6) 0.0378(15) Uani d 1 . .
C C7 0.8054(8) 0.2532(3) 0.4799(6) 0.0474(18) Uani d 1 . .
H H7 0.818396 0.288929 0.473048 0.057 Uiso calc 1 . .
C C8 0.8655(8) 0.2284(3) 0.5686(6) 0.051(2) Uani d 1 . .
H H8 0.922138 0.246229 0.622999 0.061 Uiso calc 1 . .
C C9 0.8419(8) 0.1766(3) 0.5773(6) 0.0476(18) Uani d 1 . .
H H9 0.880168 0.158475 0.638995 0.057 Uiso calc 1 . .
C C10 0.7622(7) 0.1516(3) 0.4956(5) 0.0376(15) Uani d 1 . .
H H10 0.745896 0.116144 0.502737 0.045 Uiso calc 1 . .
C C11 0.9100(7) 0.1537(3) 0.2309(7) 0.0427(17) Uani d 1 . .
H H11 0.925296 0.167870 0.300561 0.051 Uiso calc 1 . .
C C12 1.0178(8) 0.1511(3) 0.1719(7) 0.0488(19) Uani d 1 . .
H H12 1.106061 0.163383 0.200527 0.059 Uiso calc 1 . .
C C13 0.9978(8) 0.1306(3) 0.0709(7) 0.0491(19) Uani d 1 . .
H H13 1.071896 0.128522 0.029288 0.059 Uiso calc 1 . .
C C14 0.8690(8) 0.1133(3) 0.0312(6) 0.0438(17) Uani d 1 . .
H H14 0.853294 0.099132 -0.038411 0.053 Uiso calc 1 . .
C C15 0.7616(7) 0.1166(2) 0.0934(6) 0.0376(15) Uani d 1 . .
C C16 0.6201(8) 0.1007(3) 0.0561(6) 0.0394(16) Uani d 1 . .
C C17 0.5790(9) 0.0771(3) -0.0413(6) 0.0484(18) Uani d 1 . .
H H17 0.644015 0.070493 -0.089433 0.058 Uiso calc 1 . .
C C18 0.4433(9) 0.0636(3) -0.0673(6) 0.055(2) Uani d 1 . .
H H18 0.413769 0.046924 -0.132983 0.066 Uiso calc 1 . .
C C19 0.3503(9) 0.0744(3) 0.0034(6) 0.0521(19) Uani d 1 . .
H H19 0.255877 0.065725 -0.013631 0.063 Uiso calc 1 . .
C C20 0.3956(8) 0.0979(3) 0.0983(6) 0.0450(17) Uani d 1 . .
H H20 0.330940 0.105272 0.146332 0.054 Uiso calc 1 . .
C C21 0.7662(7) 0.0492(3) 0.3579(6) 0.0402(16) Uani d 1 . .
H H21 0.842514 0.071019 0.352294 0.048 Uiso calc 1 . .
C C22 0.7920(7) 0.0012(3) 0.4005(6) 0.0392(16) Uani d 1 . .
H H22 0.883545 -0.009265 0.424810 0.047 Uiso calc 1 . .
C C23 0.6833(7) -0.0314(3) 0.4073(5) 0.0378(15) Uani d 1 . .
C C24 0.5510(7) -0.0144(3) 0.3708(6) 0.0401(16) Uani d 1 . .
H H24 0.474028 -0.036110 0.374114 0.048 Uiso calc 1 . .
C C25 0.5324(7) 0.0347(3) 0.3295(5) 0.0372(15) Uani d 1 . .
H H25 0.441787 0.045920 0.304487 0.045 Uiso calc 1 . .
C C26 0.6994(8) -0.0841(3) 0.4557(6) 0.0398(16) Uani d 1 . .
S S1 0.2217(2) 0.25487(8) 0.41915(16) 0.0494(5) Uani d 1 . .
F F1 0.2188(6) 0.3402(2) 0.3117(4) 0.0755(15) Uani d 1 . .
F F2 0.1589(6) 0.2750(2) 0.2159(4) 0.0760(16) Uani d 1 . .
F F3 0.0165(5) 0.3069(2) 0.3194(4) 0.0780(16) Uani d 1 . .
O O5 0.3606(6) 0.2454(2) 0.3927(5) 0.0561(14) Uani d 1 . .
O O6 0.1339(6) 0.2106(2) 0.4103(5) 0.0621(15) Uani d 1 . .
O O7 0.2149(6) 0.2865(2) 0.5113(4) 0.0576(15) Uani d 1 . .
C C53 0.1482(10) 0.2957(3) 0.3155(8) 0.065(3) Uani d 1 . .
S S2A 0.1522(2) -0.03696(10) 0.29352(18) 0.0434(5) Uani d 0.85 A 1
F F5 -0.0471(6) 0.0206(2) 0.2038(4) 0.0841(19) Uani d 1 . .
F F4 0.1073(7) 0.0024(2) 0.1044(4) 0.0848(19) Uani d 1 . .
O O8 0.0628(5) -0.0594(2) 0.3648(4) 0.0503(13) Uani d 1 . .
O O4 0.2389(6) -0.0727(2) 0.2487(5) 0.0636(16) Uani d 1 . .
C C27A 0.0347(11) -0.0160(4) 0.1798(8) 0.050(2) Uani d 0.85 A 1
F F6A -0.0419(6) -0.0556(3) 0.1393(5) 0.0708(18) Uani d 0.85 A 1
O O3A 0.2141(8) 0.0121(3) 0.3310(6) 0.068(2) Uani d 0.85 A 1
S S2B 0.0994(15) -0.0604(5) 0.2581(11) 0.043(3) Uani d 0.15 A 2
O O3B 0.015(7) -0.080(3) 0.185(5) 0.107(19) Uani d 0.15 A 2
C C27B 0.110(5) 0.0032(10) 0.230(4) 0.043(11) Uani d 0.15 A 2
F F6B 0.131(9) 0.033(3) 0.283(6) 0.17(3) Uani d 0.15 A 2

loop_
_atom_site_aniso_label
_atom_site_aniso_U_11
_atom_site_aniso_U_22
_atom_site_aniso_U_33
_atom_site_aniso_U_12
_atom_site_aniso_U_13
_atom_site_aniso_U_23
Ru1 0.0356(3) 0.0340(3) 0.0319(3) -0.0025(2) 0.0042(2) 0.0010(2)
O1 0.050(3) 0.033(3) 0.047(3) -0.006(2) 0.012(2) 0.003(2)
O2 0.044(3) 0.049(3) 0.037(3) -0.004(2) 0.010(2) 0.000(2)
N1 0.037(3) 0.041(3) 0.035(3) 0.000(2) 0.008(2) 0.006(2)
N2 0.038(3) 0.032(3) 0.035(3) 0.001(2) 0.004(2) 0.001(2)
N3 0.041(3) 0.028(3) 0.042(3) 0.000(2) 0.008(2) 0.008(2)
N4 0.044(3) 0.037(3) 0.038(3) 0.004(3) 0.006(3) 0.004(3)
N5 0.038(3) 0.032(3) 0.033(3) -0.002(2) 0.005(2) 0.001(2)
N6 0.052(4) 0.032(3) 0.057(4) -0.001(3) 0.014(3) 0.005(3)
C1 0.048(4) 0.041(4) 0.041(4) 0.003(3) 0.002(3) 0.008(3)
C2 0.050(4) 0.052(5) 0.054(5) 0.005(4) -0.001(4) 0.023(4)
C3 0.056(5) 0.037(4) 0.067(5) -0.003(4) 0.004(4) 0.011(4)
C4 0.051(4) 0.035(4) 0.052(4) -0.003(3) 0.004(4) 0.006(3)
C5 0.037(4) 0.040(4) 0.042(4) -0.004(3) 0.007(3) 0.000(3)
C6 0.040(4) 0.034(4) 0.041(4) 0.001(3) 0.008(3) 0.003(3)
C7 0.050(4) 0.033(4) 0.058(5) -0.005(3) 0.001(4) -0.010(3)
C8 0.051(4) 0.047(5) 0.051(5) 0.000(4) -0.008(4) -0.017(4)
C9 0.050(4) 0.049(5) 0.040(4) 0.009(4) -0.005(3) -0.007(3)
C10 0.044(4) 0.031(3) 0.038(4) 0.002(3) 0.003(3) 0.000(3)
C11 0.042(4) 0.029(3) 0.058(5) -0.003(3) 0.009(3) 0.003(3)
C12 0.041(4) 0.036(4) 0.072(5) -0.002(3) 0.015(4) 0.004(4)
C13 0.052(5) 0.033(4) 0.067(5) 0.007(3) 0.027(4) 0.007(4)
C14 0.053(4) 0.035(4) 0.045(4) 0.007(3) 0.016(3) 0.008(3)
C15 0.047(4) 0.023(3) 0.044(4) 0.007(3) 0.011(3) 0.004(3)
C16 0.052(4) 0.029(3) 0.038(4) 0.009(3) 0.006(3) 0.005(3)
C17 0.062(5) 0.043(4) 0.040(4) 0.008(4) 0.007(4) 0.000(3)
C18 0.070(6) 0.057(5) 0.036(4) 0.000(4) -0.006(4) -0.006(4)
C19 0.048(4) 0.057(5) 0.049(5) 0.001(4) -0.001(4) -0.003(4)
C20 0.042(4) 0.050(4) 0.042(4) -0.001(3) 0.002(3) -0.003(3)
C21 0.041(4) 0.037(4) 0.044(4) -0.004(3) 0.010(3) -0.003(3)
C22 0.037(4) 0.032(4) 0.049(4) -0.002(3) 0.007(3) -0.002(3)
C23 0.047(4) 0.032(4) 0.035(4) -0.003(3) 0.011(3) 0.000(3)
C24 0.042(4) 0.041(4) 0.039(4) -0.008(3) 0.010(3) -0.001(3)
C25 0.038(4) 0.037(4) 0.036(4) -0.005(3) 0.001(3) -0.003(3)
C26 0.048(4) 0.033(4) 0.038(4) -0.003(3) 0.009(3) -0.006(3)
S1 0.0465(10) 0.0490(11) 0.0523(11) 0.0038(8) 0.0047(8) -0.0023(9)
F1 0.090(4) 0.065(3) 0.068(3) -0.002(3) -0.002(3) 0.013(3)
F2 0.076(4) 0.102(4) 0.047(3) 0.011(3) -0.001(3) -0.011(3)
F3 0.059(3) 0.104(5) 0.068(3) 0.017(3) -0.002(3) 0.007(3)
O5 0.048(3) 0.058(4) 0.064(4) 0.004(3) 0.012(3) -0.005(3)
O6 0.057(3) 0.051(3) 0.079(4) -0.011(3) 0.011(3) -0.005(3)
O7 0.061(3) 0.062(4) 0.049(3) 0.011(3) 0.006(3) -0.012(3)
C53 0.067(6) 0.043(5) 0.076(6) 0.008(4) -0.026(5) -0.015(4)
S2A 0.0361(11) 0.0552(14) 0.0382(11) 0.0036(11) 0.0025(9) 0.0043(11)
F5 0.097(4) 0.089(4) 0.073(4) 0.056(3) 0.034(3) 0.036(3)
F4 0.106(4) 0.089(4) 0.068(3) 0.036(4) 0.045(3) 0.034(3)
O8 0.047(3) 0.057(3) 0.049(3) 0.013(3) 0.011(2) 0.018(3)
O4 0.057(3) 0.076(4) 0.060(4) 0.029(3) 0.018(3) 0.012(3)
C27A 0.058(6) 0.046(5) 0.048(5) 0.016(5) 0.011(5) 0.011(4)
F6A 0.054(4) 0.091(5) 0.062(4) -0.010(3) -0.012(3) -0.011(4)
O3A 0.058(4) 0.087(6) 0.060(4) -0.028(4) 0.007(4) -0.027(4)
S2B 0.047(6) 0.034(5) 0.049(6) -0.001(5) 0.009(5) 0.000(5)
O3B 0.11(3) 0.11(3) 0.10(2) -0.006(18) 0.014(18) 0.021(18)
C27B 0.044(14) 0.043(14) 0.041(14) -0.002(10) 0.007(10) 0.000(9)
F6B 0.18(3) 0.15(3) 0.17(3) 0.00(2) 0.02(2) 0.009(19)

loop_
_atom_type_symbol
_atom_type_description
_atom_type_scat_dispersion_real
_atom_type_scat_dispersion_imag
_atom_type_scat_source
C C 0.0181 0.0091 'International Tables Vol C Tables 4.2.6.8 and 6.1.1.4'
H H 0.0000 0.0000 'International Tables Vol C Tables 4.2.6.8 and 6.1.1.4'
F F 0.0727 0.0534 'International Tables Vol C Tables 4.2.6.8 and 6.1.1.4'
N N 0.0311 0.0180 'International Tables Vol C Tables 4.2.6.8 and 6.1.1.4'
O O 0.0492 0.0322 'International Tables Vol C Tables 4.2.6.8 and 6.1.1.4'
Ru Ru 0.0552 3.2960 'International Tables Vol C Tables 4.2.6.8 and 6.1.1.4'
S S 0.3331 0.5567 'International Tables Vol C Tables 4.2.6.8 and 6.1.1.4'

loop_
_exptl_crystal_face_index_h
_exptl_crystal_face_index_k
_exptl_crystal_face_index_l
_exptl_crystal_face_perp_dist
-5 7 -1 0.0473
-2 9 7 0.0578
5 -7 2 0.0367
2 -9 -7 0.0042
-3 -14 3 0.0150
5 -10 1 0.0227
4 12 -3 0.0132

loop_
_geom_angle_atom_site_label_1
_geom_angle_atom_site_label_2
_geom_angle_atom_site_label_3
_geom_angle_site_symmetry_1
_geom_angle_site_symmetry_3
_geom_angle
_geom_angle_publ_flag
N3 Ru1 N1 . . 91.1(2) y
N3 Ru1 N4 . . 79.4(2) y
N1 Ru1 N4 . . 99.3(2) y
N3 Ru1 N2 . . 96.3(2) y
N1 Ru1 N2 . . 78.6(2) y
N4 Ru1 N2 . . 175.2(2) y
N3 Ru1 N5 . . 90.7(2) y
N1 Ru1 N5 . . 173.9(2) y
N4 Ru1 N5 . . 86.8(2) y
N2 Ru1 N5 . . 95.4(2) y
N3 Ru1 O2 . . 171.7(2) y
N1 Ru1 O2 . . 86.9(2) y
N4 Ru1 O2 . . 93.0(2) y
N2 Ru1 O2 . . 91.2(2) y
N5 Ru1 O2 . . 92.1(2) y
Ru1 O2 H2A . . 111.0 ?
Ru1 O2 H2B . . 110.2 ?
H2A O2 H2B . . 103.7 ?
C1 N1 C5 . . 117.4(6) ?
C1 N1 Ru1 . . 126.4(5) ?
C5 N1 Ru1 . . 116.1(4) ?
C10 N2 C6 . . 118.0(6) ?
C10 N2 Ru1 . . 126.8(5) ?
C6 N2 Ru1 . . 114.8(4) ?
C15 N3 C11 . . 117.9(6) ?
C15 N3 Ru1 . . 115.6(5) ?
C11 N3 Ru1 . . 126.4(5) ?
C20 N4 C16 . . 118.4(6) ?
C20 N4 Ru1 . . 126.0(5) ?
C16 N4 Ru1 . . 115.5(5) ?
C21 N5 C25 . . 117.0(6) ?
C21 N5 Ru1 . . 120.6(5) ?
C25 N5 Ru1 . . 122.4(5) ?
C26 N6 H6A . . 120.8 ?
C26 N6 H6B . . 119.1 ?
H6A N6 H6B . . 120.0 ?
N1 C1 C2 . . 122.3(7) ?
N1 C1 H1 . . 118.8 ?
C2 C1 H1 . . 118.8 ?
C3 C2 C1 . . 119.8(7) ?
C3 C2 H2 . . 120.1 ?
C1 C2 H2 . . 120.1 ?
C4 C3 C2 . . 119.0(7) ?
C4 C3 H3 . . 120.5 ?
C2 C3 H3 . . 120.5 ?
C3 C4 C5 . . 119.6(7) ?
C3 C4 H4 . . 120.2 ?
C5 C4 H4 . . 120.2 ?
N1 C5 C4 . . 121.9(7) ?
N1 C5 C6 . . 114.3(6) ?
C4 C5 C6 . . 123.8(7) ?
N2 C6 C7 . . 121.0(7) ?
N2 C6 C5 . . 115.2(6) ?
C7 C6 C5 . . 123.7(7) ?
C8 C7 C6 . . 120.6(7) ?
C8 C7 H7 . . 119.7 ?
C6 C7 H7 . . 119.7 ?
C7 C8 C9 . . 118.3(7) ?
C7 C8 H8 . . 120.9 ?
C9 C8 H8 . . 120.9 ?
C10 C9 C8 . . 119.4(7) ?
C10 C9 H9 . . 120.3 ?
C8 C9 H9 . . 120.3 ?
N2 C10 C9 . . 122.5(7) ?
N2 C10 H10 . . 118.7 ?
C9 C10 H10 . . 118.7 ?
N3 C11 C12 . . 122.3(7) ?
N3 C11 H11 . . 118.8 ?
C12 C11 H11 . . 118.8 ?
C11 C12 C13 . . 119.7(8) ?
C11 C12 H12 . . 120.1 ?
C13 C12 H12 . . 120.1 ?
C14 C13 C12 . . 119.0(7) ?
C14 C13 H13 . . 120.5 ?
C12 C13 H13 . . 120.5 ?
C13 C14 C15 . . 119.7(7) ?
C13 C14 H14 . . 120.1 ?
C15 C14 H14 . . 120.1 ?
N3 C15 C14 . . 121.3(7) ?
N3 C15 C16 . . 115.3(6) ?
C14 C15 C16 . . 123.4(7) ?
N4 C16 C17 . . 121.3(7) ?
N4 C16 C15 . . 114.1(6) ?
C17 C16 C15 . . 124.6(7) ?
C18 C17 C16 . . 119.4(8) ?
C18 C17 H17 . . 120.3 ?
C16 C17 H17 . . 120.3 ?
C17 C18 C19 . . 119.1(7) ?
C17 C18 H18 . . 120.4 ?
C19 C18 H18 . . 120.4 ?
C20 C19 C18 . . 119.4(8) ?
C20 C19 H19 . . 120.3 ?
C18 C19 H19 . . 120.3 ?
N4 C20 C19 . . 122.4(7) ?
N4 C20 H20 . . 118.8 ?
C19 C20 H20 . . 118.8 ?
N5 C21 C22 . . 123.8(7) ?
N5 C21 H21 . . 118.1 ?
C22 C21 H21 . . 118.1 ?
C23 C22 C21 . . 119.0(7) ?
C23 C22 H22 . . 120.5 ?
C21 C22 H22 . . 120.5 ?
C22 C23 C24 . . 118.4(6) ?
C22 C23 C26 . . 123.3(7) ?
C24 C23 C26 . . 118.2(6) ?
C23 C24 C25 . . 119.5(6) ?
C23 C24 H24 . . 120.2 ?
C25 C24 H24 . . 120.2 ?
N5 C25 C24 . . 122.2(6) ?
N5 C25 H25 . . 118.9 ?
C24 C25 H25 . . 118.9 ?
O1 C26 N6 . . 123.9(7) ?
O1 C26 C23 . . 118.2(6) ?
N6 C26 C23 . . 117.9(6) ?
O7 S1 O6 . . 116.1(4) ?
O7 S1 O5 . . 115.0(4) ?
O6 S1 O5 . . 114.1(4) ?
O7 S1 C53 . . 101.3(4) ?
O6 S1 C53 . . 104.3(4) ?
O5 S1 C53 . . 103.7(4) ?
F3 C53 F1 . . 108.2(7) ?
F3 C53 F2 . . 107.7(7) ?
F1 C53 F2 . . 102.0(8) ?
F3 C53 S1 . . 114.3(8) ?
F1 C53 S1 . . 112.5(6) ?
F2 C53 S1 . . 111.4(6) ?
O4 S2A O8 . . 114.5(4) ?
O4 S2A O3A . . 117.3(4) ?
O8 S2A O3A . . 114.1(4) ?
O4 S2A C27A . . 103.5(4) ?
O8 S2A C27A . . 104.0(4) ?
O3A S2A C27A . . 100.7(5) ?
F5 C27A F6A . . 109.1(9) ?
F5 C27A F4 . . 107.1(7) ?
F6A C27A F4 . . 108.9(8) ?
F5 C27A S2A . . 112.7(7) ?
F6A C27A S2A . . 109.6(6) ?
F4 C27A S2A . . 109.4(7) ?
O3B S2B O4 . . 113(3) ?
O3B S2B O8 . . 118(3) ?
O4 S2B O8 . . 116.0(11) ?
O3B S2B C27B . . 108(4) ?
O4 S2B C27B . . 96.7(19) ?
O8 S2B C27B . . 101.7(19) ?
F6B C27B F5 . . 91(6) ?
F6B C27B F4 . . 129(5) ?
F5 C27B F4 . . 84(3) ?
F6B C27B S2B . . 129(6) ?
F5 C27B S2B . . 104(2) ?
F4 C27B S2B . . 101(2) ?

loop_
_geom_bond_atom_site_label_1
_geom_bond_atom_site_label_2
_geom_bond_site_symmetry_2
_geom_bond_distance
_geom_bond_publ_flag
Ru1 N3 . 2.030(6) y
Ru1 N1 . 2.047(6) y
Ru1 N4 . 2.050(6) y
Ru1 N2 . 2.069(5) y
Ru1 N5 . 2.087(5) y
Ru1 O2 . 2.145(5) y
O1 C26 . 1.234(8) ?
O2 H2A . 0.8881 ?
O2 H2B . 0.8881 ?
N1 C1 . 1.351(9) ?
N1 C5 . 1.367(9) ?
N2 C10 . 1.347(8) ?
N2 C6 . 1.358(9) ?
N3 C15 . 1.359(9) ?
N3 C11 . 1.364(9) ?
N4 C20 . 1.346(9) ?
N4 C16 . 1.363(9) ?
N5 C21 . 1.351(9) ?
N5 C25 . 1.351(8) ?
N6 C26 . 1.317(9) ?
N6 H6A . 0.8799 ?
N6 H6B . 0.8799 ?
C1 C2 . 1.382(11) ?
C1 H1 . 0.9500 ?
C2 C3 . 1.377(12) ?
C2 H2 . 0.9500 ?
C3 C4 . 1.363(11) ?
C3 H3 . 0.9500 ?
C4 C5 . 1.392(10) ?
C4 H4 . 0.9500 ?
C5 C6 . 1.461(10) ?
C6 C7 . 1.389(10) ?
C7 C8 . 1.365(11) ?
C7 H7 . 0.9500 ?
C8 C9 . 1.383(11) ?
C8 H8 . 0.9500 ?
C9 C10 . 1.379(10) ?
C9 H9 . 0.9500 ?
C10 H10 . 0.9500 ?
C11 C12 . 1.368(10) ?
C11 H11 . 0.9500 ?
C12 C13 . 1.376(12) ?
C12 H12 . 0.9500 ?
C13 C14 . 1.374(11) ?
C13 H13 . 0.9500 ?
C14 C15 . 1.392(10) ?
C14 H14 . 0.9500 ?
C15 C16 . 1.467(10) ?
C16 C17 . 1.392(10) ?
C17 C18 . 1.374(12) ?
C17 H17 . 0.9500 ?
C18 C19 . 1.383(12) ?
C18 H18 . 0.9500 ?
C19 C20 . 1.372(11) ?
C19 H19 . 0.9500 ?
C20 H20 . 0.9500 ?
C21 C22 . 1.381(10) ?
C21 H21 . 0.9500 ?
C22 C23 . 1.375(9) ?
C22 H22 . 0.9500 ?
C23 C24 . 1.392(10) ?
C23 C26 . 1.511(10) ?
C24 C25 . 1.393(10) ?
C24 H24 . 0.9500 ?
C25 H25 . 0.9500 ?
S1 O7 . 1.438(6) ?
S1 O6 . 1.441(6) ?
S1 O5 . 1.462(6) ?
S1 C53 . 1.773(9) ?
F1 C53 . 1.361(10) ?
F2 C53 . 1.387(11) ?
F3 C53 . 1.329(11) ?
S2A O4 . 1.428(6) ?
S2A O8 . 1.457(6) ?
S2A O3A . 1.474(8) ?
S2A C27A . 1.810(10) ?
F5 C27A . 1.308(10) ?
F5 C27B . 1.60(5) ?
F4 C27A . 1.349(11) ?
F4 C27B . 1.59(5) ?
O8 S2B . 1.438(14) ?
O4 S2B . 1.423(14) ?
C27A F6A . 1.345(12) ?
S2B O3B . 1.27(7) ?
S2B C27B . 1.71(2) ?
C27B F6B . 1.03(8) ?

loop_
_geom_hbond_atom_site_label_D
_geom_hbond_atom_site_label_H
_geom_hbond_atom_site_label_A
_geom_hbond_site_symmetry_A
_geom_hbond_distance_DH
_geom_hbond_distance_HA
_geom_hbond_distance_DA
_geom_hbond_angle_DHA
_geom_hbond_publ_flag
O2 H2A O1 3_656 0.89 1.73 2.617(7) 174.4 yes
O2 H2B O5 . 0.89 1.90 2.775(8) 169.3 yes
N6 H6A O6 3_656 0.88 2.32 3.190(9) 169.3 yes

loop_
_geom_torsion_atom_site_label_1
_geom_torsion_atom_site_label_2
_geom_torsion_atom_site_label_3
_geom_torsion_atom_site_label_4
_geom_torsion_site_symmetry_1
_geom_torsion_site_symmetry_2
_geom_torsion_site_symmetry_3
_geom_torsion_site_symmetry_4
_geom_torsion
_geom_torsion_publ_flag
C5 N1 C1 C2 . . . . 0.3(11) ?
Ru1 N1 C1 C2 . . . . 176.9(6) ?
N1 C1 C2 C3 . . . . 1.2(12) ?
C1 C2 C3 C4 . . . . -1.4(13) ?
C2 C3 C4 C5 . . . . 0.1(12) ?
C1 N1 C5 C4 . . . . -1.6(10) ?
Ru1 N1 C5 C4 . . . . -178.5(6) ?
C1 N1 C5 C6 . . . . 176.3(6) ?
Ru1 N1 C5 C6 . . . . -0.6(8) ?
C3 C4 C5 N1 . . . . 1.4(12) ?
C3 C4 C5 C6 . . . . -176.3(7) ?
C10 N2 C6 C7 . . . . 3.3(10) ?
Ru1 N2 C6 C7 . . . . -170.7(6) ?
C10 N2 C6 C5 . . . . -175.3(6) ?
Ru1 N2 C6 C5 . . . . 10.7(8) ?
N1 C5 C6 N2 . . . . -6.7(9) ?
C4 C5 C6 N2 . . . . 171.2(7) ?
N1 C5 C6 C7 . . . . 174.8(7) ?
C4 C5 C6 C7 . . . . -7.4(11) ?
N2 C6 C7 C8 . . . . -1.1(12) ?
C5 C6 C7 C8 . . . . 177.4(7) ?
C6 C7 C8 C9 . . . . -1.5(12) ?
C7 C8 C9 C10 . . . . 1.7(12) ?
C6 N2 C10 C9 . . . . -3.1(10) ?
Ru1 N2 C10 C9 . . . . 170.1(5) ?
C8 C9 C10 N2 . . . . 0.6(12) ?
C15 N3 C11 C12 . . . . -0.1(10) ?
Ru1 N3 C11 C12 . . . . -176.3(5) ?
N3 C11 C12 C13 . . . . -0.1(11) ?
C11 C12 C13 C14 . . . . 0.2(11) ?
C12 C13 C14 C15 . . . . -0.1(11) ?
C11 N3 C15 C14 . . . . 0.2(9) ?
Ru1 N3 C15 C14 . . . . 176.8(5) ?
C11 N3 C15 C16 . . . . -177.9(6) ?
Ru1 N3 C15 C16 . . . . -1.3(7) ?
C13 C14 C15 N3 . . . . -0.1(10) ?
C13 C14 C15 C16 . . . . 177.8(6) ?
C20 N4 C16 C17 . . . . -0.3(10) ?
Ru1 N4 C16 C17 . . . . 176.5(5) ?
C20 N4 C16 C15 . . . . 179.6(6) ?
Ru1 N4 C16 C15 . . . . -3.5(7) ?
N3 C15 C16 N4 . . . . 3.2(8) ?
C14 C15 C16 N4 . . . . -174.9(6) ?
N3 C15 C16 C17 . . . . -176.9(6) ?
C14 C15 C16 C17 . . . . 5.1(11) ?
N4 C16 C17 C18 . . . . -0.5(11) ?
C15 C16 C17 C18 . . . . 179.5(7) ?
C16 C17 C18 C19 . . . . 1.1(12) ?
C17 C18 C19 C20 . . . . -0.8(13) ?
C16 N4 C20 C19 . . . . 0.6(11) ?
Ru1 N4 C20 C19 . . . . -175.8(6) ?
C18 C19 C20 N4 . . . . -0.1(13) ?
C25 N5 C21 C22 . . . . -2.1(10) ?
Ru1 N5 C21 C22 . . . . 176.5(5) ?
N5 C21 C22 C23 . . . . 1.4(11) ?
C21 C22 C23 C24 . . . . -0.1(10) ?
C21 C22 C23 C26 . . . . -178.0(6) ?
C22 C23 C24 C25 . . . . -0.4(10) ?
C26 C23 C24 C25 . . . . 177.6(6) ?
C21 N5 C25 C24 . . . . 1.5(10) ?
Ru1 N5 C25 C24 . . . . -177.0(5) ?
C23 C24 C25 N5 . . . . -0.3(10) ?
C22 C23 C26 O1 . . . . 157.0(7) ?
C24 C23 C26 O1 . . . . -20.9(10) ?
C22 C23 C26 N6 . . . . -22.0(10) ?
C24 C23 C26 N6 . . . . 160.1(7) ?
O7 S1 C53 F3 . . . . -64.7(7) ?
O6 S1 C53 F3 . . . . 56.1(7) ?
O5 S1 C53 F3 . . . . 175.8(6) ?
O7 S1 C53 F1 . . . . 59.1(8) ?
O6 S1 C53 F1 . . . . 179.9(7) ?
O5 S1 C53 F1 . . . . -60.4(8) ?
O7 S1 C53 F2 . . . . 172.9(6) ?
O6 S1 C53 F2 . . . . -66.3(8) ?
O5 S1 C53 F2 . . . . 53.4(7) ?
O4 S2A C27A F5 . . . . -174.7(7) ?
O8 S2A C27A F5 . . . . 65.3(8) ?
O3A S2A C27A F5 . . . . -53.0(8) ?
O4 S2A C27A F6A . . . . 63.6(7) ?
O8 S2A C27A F6A . . . . -56.3(7) ?
O3A S2A C27A F6A . . . . -174.7(6) ?
O4 S2A C27A F4 . . . . -55.7(8) ?
O8 S2A C27A F4 . . . . -175.7(6) ?
O3A S2A C27A F4 . . . . 66.0(7) ?
O3B S2B C27B F6B . . . . 150(9) ?
O4 S2B C27B F6B . . . . -93(9) ?
O8 S2B C27B F6B . . . . 25(9) ?
O3B S2B C27B F5 . . . . 47(4) ?
O4 S2B C27B F5 . . . . 164(2) ?
O8 S2B C27B F5 . . . . -78(3) ?
O3B S2B C27B F4 . . . . -39(4) ?
O4 S2B C27B F4 . . . . 77(3) ?
O8 S2B C27B F4 . . . . -164(2) ?
